data_7204063
loop_
_publ_author_name
'Garcia, Raquel'
'Philp, Eilidh F.'
'Slawin, Alexandra M. Z.'
'Wright, Paul A.'
'Cox, Paul A.'

_publ_section_title
;
 Nickel complexed within an azamacrocycle as a structure directing
 agent in the crystallization of the framework metalloaluminophosphates
 STA-6 and STA-7
;
_journal_issue 5
_journal_name_full 'Journal of Materials Chemistry'
_journal_page_first 1421
_journal_paper_doi 10.1039/b009813m
_journal_volume 11
_journal_year 2001
_chemical_formula_analytical 'C3.80 H9.90 Al2.50 Co0.50 N1.10 Ni0.25 O12.50 P3'
_chemical_formula_moiety '[C14 H32 N4 Ni]0.25.[O12 P3 Al2.5 Co0.50][H2 O]0.5.[C3 H9 N1]0.1'
_chemical_formula_structural 'C3.80 H9.90 Al2.50 Co0.50 N1.10 Ni0.25 O12.50 P3'
_chemical_formula_sum 'C3.8 H9.9 Al2.5 Co0.5 N1.1 Ni0.25 O12.5 P3'
_chemical_formula_weight 475.53
_chemical_name_common nicoapo-sta7
_chemical_name_systematic
;
?
;
_space_group_IT_number 85
_symmetry_cell_setting tetragonal
_symmetry_space_group_name_Hall '-P 4a'
_symmetry_space_group_name_H-M 'P 4/n :2'
_atom_sites_solution_hydrogens geom
_atom_sites_solution_primary direct
_atom_sites_solution_secondary difmap
_audit_creation_method SHELXL
_cell_angle_alpha 90.00
_cell_angle_beta 90.00
_cell_angle_gamma 90.00
_cell_formula_units_Z 8
_cell_length_a 18.6842(12)
_cell_length_b 18.6842(12)
_cell_length_c 9.4080(8)
_cell_measurement_reflns_used 124
_cell_measurement_temperature 293(2)
_cell_measurement_theta_max 168
_cell_measurement_theta_min 12
_cell_volume 3284.3(4)
_computing_cell_refinement 'Bruker SMART'
_computing_data_collection 'Bruker SMART'
_computing_data_reduction 'Bruker SHELXTL'
_computing_molecular_graphics 'Bruker SHELXTL'
_computing_publication_material 'Bruker SHELXTL'
_computing_structure_refinement 'SHELXL-93 (Sheldrick, 1993)'
_computing_structure_solution 'SHELXS-86 (Sheldrick, 1990)'
_diffrn_ambient_temperature 293(2)
_diffrn_measurement_device CCD
_diffrn_measurement_method 'phi and omega scans'
_diffrn_radiation_monochromator graphite
_diffrn_radiation_source 'fine-focus sealed tube'
_diffrn_radiation_type MoK\a
_diffrn_radiation_wavelength 0.71073
_diffrn_reflns_av_R_equivalents 0.1658
_diffrn_reflns_av_sigmaI/netI 0.1101
_diffrn_reflns_limit_h_max 20
_diffrn_reflns_limit_h_min -19
_diffrn_reflns_limit_k_max 20
_diffrn_reflns_limit_k_min -20
_diffrn_reflns_limit_l_max 9
_diffrn_reflns_limit_l_min -10
_diffrn_reflns_number 13883
_diffrn_reflns_theta_max 23.20
_diffrn_reflns_theta_min 1.54
_diffrn_standards_decay_% -
_diffrn_standards_interval_count -
_diffrn_standards_interval_time -
_diffrn_standards_number -
_exptl_absorpt_coefficient_mu 1.322
_exptl_absorpt_correction_T_max 1.00000
_exptl_absorpt_correction_T_min 0.765298
_exptl_absorpt_correction_type sadabs
_exptl_crystal_colour blue
_exptl_crystal_density_diffrn 1.923
_exptl_crystal_density_meas ?
_exptl_crystal_density_method -
_exptl_crystal_description block
_exptl_crystal_F_000 1907
_exptl_crystal_size_max .1
_exptl_crystal_size_mid .03
_exptl_crystal_size_min .03
_refine_diff_density_max 1.341
_refine_diff_density_min -0.753
_refine_diff_density_rms 0.304
_refine_ls_extinction_coef -
_refine_ls_extinction_method none
_refine_ls_goodness_of_fit_all 1.079
_refine_ls_goodness_of_fit_obs 1.081
_refine_ls_hydrogen_treatment NONE
_refine_ls_matrix_type full
_refine_ls_number_parameters 231
_refine_ls_number_reflns 2353
_refine_ls_number_restraints 0
_refine_ls_restrained_S_all 1.083
_refine_ls_restrained_S_obs 1.081
_refine_ls_R_factor_all 0.1563
_refine_ls_R_factor_obs 0.0781
_refine_ls_shift/esd_max 0.165
_refine_ls_shift/esd_mean 0.016
_refine_ls_structure_factor_coef Fsqd
_refine_ls_weighting_details 'w=1/[\s^2^(Fo^2^)+(0.1535P)^2^+0.0000P] where P=(Fo^2^+2Fc^2^)/3'
_refine_ls_weighting_scheme calc
_refine_ls_wR_factor_all 0.2645
_refine_ls_wR_factor_obs 0.1917
_reflns_number_observed 1316
_reflns_number_total 2355
_reflns_observed_criterion >2sigma(I)
_cod_data_source_file b009813m.txt
_cod_data_source_block nicoapo-sta-7
_cod_depositor_comments
;
The following automatic conversions were performed:
'_symmetry_cell_setting' value 'Tetragonal' changed to 'tetragonal'
according to '/home/saulius/struct/CIF-dictionaries/cif_core.dic'
dictionary named 'cif_core.dic' version 2.4.1 from 2010-06-29.

Automatic conversion script
Id: cif_fix_enum 1527 2010-12-29 10:47:43Z saulius 

The following automatic conversions were performed:

'_exptl_crystal_density_meas' value '-' was changed to '?' - the
value is perceived as not measured.

Automatic conversion script
Id: cif_fix_values 3008 2015-01-20 13:52:24Z robertas 

The following automatic conversions were performed:

'_refine_ls_weighting_scheme' value 'calc
w=1/[\s^2^(Fo^2^)+(0.1535P)^2^+0.0000P] where P=(Fo^2^+2Fc^2^)/3' was
changed to 'calc'. New tag '_refine_ls_weighting_details' was
created. The value of the new tag was set to
'w=1/[\s^2^(Fo^2^)+(0.1535P)^2^+0.0000P] where P=(Fo^2^+2Fc^2^)/3'.

Automatic conversion script
Id: cif_fix_values 3143 2015-03-26 13:38:13Z robertas 
;
_cod_original_sg_symbol_H-M P4/n
_cod_original_formula_sum 'C3.80 H9.90 Al2.50 Co0.50 N1.10 Ni0.25 O12.50 P3'
_cod_database_code 7204063

loop_
_symmetry_equiv_pos_as_xyz
'x, y, z'
'-x+1/2, -y+1/2, z'
'-y+1/2, x, z'
'y, -x+1/2, z'
'-x, -y, -z'
'x-1/2, y-1/2, -z'
'y-1/2, -x, -z'
'-y, x-1/2, -z'

loop_
_atom_site_aniso_label
_atom_site_aniso_U_11
_atom_site_aniso_U_22
_atom_site_aniso_U_33
_atom_site_aniso_U_23
_atom_site_aniso_U_13
_atom_site_aniso_U_12
Ni1 0.0510(6) 0.0510(6) 0.0529(9) 0.000 0.000 0.000
P1 0.0415(8) 0.0240(7) 0.0235(6) 0.0014(6) 0.0047(6) 0.0013(6)
O1 0.069(3) 0.070(3) 0.025(2) 0.004(2) 0.007(2) 0.018(2)
O2 0.073(3) 0.035(2) 0.038(2) -0.017(2) 0.012(2) -0.002(2)
O3 0.059(2) 0.043(2) 0.057(2) 0.006(2) 0.010(2) -0.012(2)
O4 0.053(2) 0.050(2) 0.052(2) -0.003(2) -0.013(2) 0.016(2)
Al1 0.0162(8) 0.0218(8) 0.0256(8) -0.0002(8) 0.0017(8) 0.0010(7)
Co1 0.002(2) 0.013(2) 0.020(2) 0.001(2) 0.003(2) 0.001(2)
O5 0.055(2) 0.058(2) 0.048(2) -0.017(2) 0.004(2) 0.006(2)
O6 0.031(2) 0.066(3) 0.080(3) -0.021(2) -0.007(2) 0.020(2)
O7 0.025(2) 0.064(2) 0.070(3) 0.019(2) 0.002(2) 0.008(2)
P3 0.0287(7) 0.0284(7) 0.0439(8) 0.0060(7) -0.0009(7) -0.0022(6)
O8 0.043(2) 0.051(2) 0.046(2) -0.011(2) -0.015(2) 0.001(2)
O9 0.054(2) 0.046(2) 0.033(2) 0.004(2) 0.006(2) -0.005(2)
Al2 0.0400(10) 0.0290(10) 0.0290(10) -0.0008(9) -0.0005(9) -0.0037(9)
Co2 0.038(2) 0.016(2) 0.015(2) 0.000(2) -0.001(2) -0.009(2)
O10 0.050(2) 0.056(2) 0.051(2) 0.004(2) 0.006(2) -0.013(2)
O11 0.086(3) 0.031(2) 0.052(2) -0.006(2) -0.003(2) 0.002(2)
P5 0.0224(6) 0.0427(8) 0.0218(6) -0.0021(6) 0.0013(6) -0.0038(6)
O12 0.047(2) 0.066(3) 0.034(2) 0.002(2) -0.013(2) -0.013(2)
Al3 0.0308(10) 0.0380(11) 0.0259(9) 0.0015(9) 0.0001(9) 0.0007(9)
Co3 0.020(2) 0.034(2) 0.011(2) 0.006(2) 0.000(2) 0.000(2)

loop_
_atom_site_label
_atom_site_type_symbol
_atom_site_fract_x
_atom_site_fract_y
_atom_site_fract_z
_atom_site_U_iso_or_equiv
_atom_site_thermal_displace_type
_atom_site_occupancy
_atom_site_calc_flag
_atom_site_refinement_flags
_atom_site_disorder_group
Ni1 Ni 0.2500 0.2500 0.6431(2) 0.0517(5) Uani 1 d S .
N1 N 0.3249(4) 0.1754(4) 0.6432(8) 0.109(2) Uiso 1 d . .
C1 C 0.3441(9) 0.1519(9) 0.7846(17) 0.153(6) Uiso 0.75 d P .
C2 C 0.3004(10) 0.1021(9) 0.5602(18) 0.185(7) Uiso 0.75 d P .
C3 C 0.2900(15) 0.1076(15) 0.6928(28) 0.184(11) Uiso 0.50 d P .
C4 C 0.2030(10) 0.1091(10) 0.5519(21) 0.124(7) Uiso 0.50 d P .
C5 C 0.2376(17) 0.0946(15) 0.6396(29) 0.193(11) Uiso 0.50 d P .
C6 C 0.3432(15) 0.1518(15) 0.4809(32) 0.196(11) Uiso 0.50 d P .
P1 P 0.06421(7) -0.05660(7) 0.33485(13) 0.0297(4) Uani 1 d . .
O1 O 0.0734(2) -0.0812(2) 0.4871(3) 0.0546(13) Uani 1 d . .
O2 O 0.0584(2) -0.1232(2) 0.2423(3) 0.0486(12) Uani 1 d . .
O3 O 0.1286(2) -0.0112(2) 0.2933(4) 0.0529(13) Uani 1 d . .
O4 O -0.0049(2) -0.0151(2) 0.3217(4) 0.0518(13) Uani 1 d . .
Al1 Al 0.16453(6) 0.04424(6) 0.15671(11) 0.0212(5) Uani 0.84 d P .
Co1 Co 0.16453(6) 0.04424(6) 0.15671(11) 0.0118(10) Uani 0.16 d P .
O5 O 0.1553(2) -0.0007(2) -0.0114(4) 0.0535(13) Uani 1 d . .
O6 O 0.2560(2) 0.0629(2) 0.1917(4) 0.0592(13) Uani 1 d . .
O7 O 0.1217(2) 0.1267(2) 0.1555(4) 0.0531(13) Uani 1 d . .
P3 P 0.05057(7) 0.16669(7) 0.16026(14) 0.0337(4) Uani 1 d . .
O8 O 0.0140(2) 0.1578(2) 0.0173(4) 0.0466(12) Uani 1 d . .
O9 O 0.0048(2) 0.1362(2) 0.2781(3) 0.0445(12) Uani 1 d . .
Al2 Al -0.06542(7) 0.16586(6) -0.08060(12) 0.0327(6) Uani 0.83 d P .
Co2 Co -0.06542(7) 0.16586(6) -0.08060(12) 0.0226(11) Uani 0.17 d P .
O10 O -0.1376(2) 0.1335(2) 0.0173(4) 0.0521(13) Uani 1 d . .
O11 O -0.0806(2) 0.2554(2) -0.1228(4) 0.0564(13) Uani 1 d . .
P5 P -0.16652(7) 0.06778(7) 0.09574(13) 0.0290(4) Uani 1 d . .
O12 O -0.1297(2) 0.0601(2) 0.2395(4) 0.0492(12) Uani 1 d . .
Al3 Al -0.05063(6) 0.06639(7) 0.33547(12) 0.0315(6) Uani 0.83 d P .
Co3 Co -0.05063(6) 0.06639(7) 0.33547(12) 0.0217(11) Uani 0.17 d P .
O20 O 0.1210(12) -0.2502(13) 0.4968(24) 0.114(8) Uiso 0.25 d P .
O30 O 0.2176(19) 0.2715(29) 1.0020(36) 0.134(17) Uiso 0.15 d P .
O40 O 0.2393(37) 0.2481(208) 1.2806(31) 0.106(12) Uiso 0.10 d P .
C50 C 0.2500 -0.2500 0.5000 0.176(24) Uiso 0.40 d SP .
N51 N 0.2500 -0.2500 0.6325(55) 0.124(18) Uiso 0.20 d SP .
C52 C 0.1869(27) -0.2487(29) 0.7019(52) 0.133(18) Uiso 0.20 d P .

loop_
_atom_type_symbol
_atom_type_description
_atom_type_scat_dispersion_real
_atom_type_scat_dispersion_imag
_atom_type_scat_source
C C 0.0033 0.0016 'International Tables Vol C Tables 4.2.6.8 and 6.1.1.4'
H H 0.0000 0.0000 'International Tables Vol C Tables 4.2.6.8 and 6.1.1.4'
N N 0.0061 0.0033 'International Tables Vol C Tables 4.2.6.8 and 6.1.1.4'
O O 0.0106 0.0060 'International Tables Vol C Tables 4.2.6.8 and 6.1.1.4'
P P 0.1023 0.0942 'International Tables Vol C Tables 4.2.6.8 and 6.1.1.4'
Al Al 0.0645 0.0514 'International Tables Vol C Tables 4.2.6.8 and 6.1.1.4'
Ni Ni 0.3393 1.1124 'International Tables Vol C Tables 4.2.6.8 and 6.1.1.4'
Co Co 0.3494 0.9721 'International Tables Vol C Tables 4.2.6.8 and 6.1.1.4'

loop_
_geom_angle_atom_site_label_1
_geom_angle_atom_site_label_2
_geom_angle_atom_site_label_3
_geom_angle
_geom_angle_site_symmetry_1
_geom_angle_site_symmetry_3
_geom_angle_publ_flag
N1 Ni1 N1 90.001(1) 3 2 ?
N1 Ni1 N1 179.9(4) 3 4 ?
N1 Ni1 N1 89.999(2) 2 4 ?
N1 Ni1 N1 89.999(2) 3 . ?
N1 Ni1 N1 179.9(4) 2 . ?
N1 Ni1 N1 90.0 4 . ?
C1 N1 C3 64.2(12) . . ?
C1 N1 C4 113.8(11) . 3 ?
C3 N1 C4 141.3(14) . 3 ?
C1 N1 C6 136.9(13) . . ?
C3 N1 C6 98.9(15) . . ?
C4 N1 C6 54.3(12) 3 . ?
C1 N1 C2 104.7(10) . . ?
C3 N1 C2 47.3(12) . . ?
C4 N1 C2 103.3(10) 3 . ?
C6 N1 C2 52.1(12) . . ?
C1 N1 C5 90.4(11) . 3 ?
C3 N1 C5 150.1(14) . 3 ?
C4 N1 C5 34.7(11) 3 3 ?
C6 N1 C5 89.0(13) . 3 ?
C2 N1 C5 136.2(12) . 3 ?
C1 N1 Ni1 113.0(8) . . ?
C3 N1 Ni1 106.7(12) . . ?
C4 N1 Ni1 108.7(8) 3 . ?
C6 N1 Ni1 109.8(11) . . ?
C2 N1 Ni1 113.0(7) . . ?
C5 N1 Ni1 97.4(10) 3 . ?
N1 C1 C3 59.6(12) . . ?
C3 C2 C5 49.6(18) . . ?
C3 C2 C6 123.1(22) . . ?
C5 C2 C6 144.1(22) . . ?
C3 C2 N1 60.5(15) . . ?
C5 C2 N1 93.6(15) . . ?
C6 C2 N1 63.4(14) . . ?
C3 C2 C4 83.3(17) . . ?
C5 C2 C4 36.2(14) . . ?
C6 C2 C4 119.1(17) . . ?
N1 C2 C4 103.8(11) . . ?
C5 C3 C2 71.3(22) . . ?
C5 C3 N1 114.9(26) . . ?
C2 C3 N1 72.2(16) . . ?
C5 C3 C1 156.9(30) . . ?
C2 C3 C1 119.0(23) . . ?
N1 C3 C1 56.2(12) . . ?
C5 C4 C6 152.6(26) . 4 ?
C5 C4 N1 88.6(20) . 4 ?
C6 C4 N1 64.1(14) 4 4 ?
C5 C4 C2 49.8(18) . . ?
C6 C4 C2 135.4(18) 4 . ?
N1 C4 C2 110.9(12) 4 . ?
C4 C5 C3 143.5(34) . . ?
C4 C5 C2 93.9(23) . . ?
C3 C5 C2 59.1(21) . . ?
C4 C5 N1 56.7(17) . 4 ?
C3 C5 N1 110.7(25) . 4 ?
C2 C5 N1 116.4(19) . 4 ?
C2 C6 C4 121.6(23) . 3 ?
C2 C6 N1 64.5(14) . . ?
C4 C6 N1 61.5(14) 3 . ?
O4 P1 O1 109.3(2) . . ?
O4 P1 O3 111.7(2) . . ?
O1 P1 O3 108.8(2) . . ?
O4 P1 O2 108.1(2) . . ?
O1 P1 O2 107.5(2) . . ?
O3 P1 O2 111.4(2) . . ?
P1 O1 Co3 146.0(3) . 5_556 ?
P1 O1 Al3 146.0(3) . 5_556 ?
Co3 O1 Al3 0.00(11) 5_556 5_556 ?
P1 O2 Co2 151.4(2) . 5 ?
P1 O2 Al2 151.4(2) . 5 ?
Co2 O2 Al2 0.00(11) 5 5 ?
P1 O3 Co1 143.7(3) . . ?
P1 O3 Al1 143.7(3) . . ?
Co1 O3 Al1 0.00(10) . . ?
P1 O4 Co3 148.9(3) . . ?
P1 O4 Al3 148.9(3) . . ?
Co3 O4 Al3 0.00(11) . . ?
O7 Al1 O6 105.7(2) . . ?
O7 Al1 O3 110.3(2) . . ?
O6 Al1 O3 110.0(2) . . ?
O7 Al1 O5 111.4(2) . . ?
O6 Al1 O5 110.3(2) . . ?
O3 Al1 O5 109.1(2) . . ?
O7 Co1 O6 105.7(2) . . ?
O7 Co1 O3 110.3(2) . . ?
O6 Co1 O3 110.0(2) . . ?
O7 Co1 O5 111.4(2) . . ?
O6 Co1 O5 110.3(2) . . ?
O3 Co1 O5 109.1(2) . . ?
P5 O5 Al1 147.5(3) 5 . ?
P5 O5 Co1 147.5(3) 5 . ?
Al1 O5 Co1 0.00(9) . . ?
P3 O6 Al1 149.9(3) 3 . ?
P3 O6 Co1 149.9(3) 3 . ?
Al1 O6 Co1 0.00(10) . . ?
P3 O7 Al1 146.7(3) . . ?
P3 O7 Co1 146.7(3) . . ?
Al1 O7 Co1 0.00(10) . . ?
O6 P3 O9 107.9(2) 4 . ?
O6 P3 O8 110.6(2) 4 . ?
O9 P3 O8 110.8(2) . . ?
O6 P3 O7 110.2(2) 4 . ?
O9 P3 O7 109.2(2) . . ?
O8 P3 O7 108.2(2) . . ?
P3 O8 Co2 146.9(2) . . ?
P3 O8 Al2 146.9(2) . . ?
Co2 O8 Al2 0.00(11) . . ?
P3 O9 Co3 147.3(2) . . ?
P3 O9 Al3 147.3(2) . . ?
Co3 O9 Al3 0.00(11) . . ?
O2 Al2 O10 111.4(2) 5 . ?
O2 Al2 O11 104.8(2) 5 . ?
O10 Al2 O11 109.1(2) . . ?
O2 Al2 O8 111.1(2) 5 . ?
O10 Al2 O8 110.4(2) . . ?
O11 Al2 O8 109.9(2) . . ?
O2 Co2 O10 111.4(2) 5 . ?
O2 Co2 O11 104.8(2) 5 . ?
O10 Co2 O11 109.1(2) . . ?
O2 Co2 O8 111.1(2) 5 . ?
O10 Co2 O8 110.4(2) . . ?
O11 Co2 O8 109.9(2) . . ?
P5 O10 Al2 143.8(3) . . ?
P5 O10 Co2 143.8(3) . . ?
Al2 O10 Co2 0.00(11) . . ?
P5 O11 Al2 150.3(3) 8_565 . ?
P5 O11 Co2 150.3(3) 8_565 . ?
Al2 O11 Co2 0.00(11) . . ?
O5 P5 O11 111.1(2) 5 7 ?
O5 P5 O12 109.1(2) 5 . ?
O11 P5 O12 107.7(2) 7 . ?
O5 P5 O10 111.5(2) 5 . ?
O11 P5 O10 107.3(2) 7 . ?
O12 P5 O10 110.1(2) . . ?
P5 O12 Co3 147.1(2) . . ?
P5 O12 Al3 147.1(2) . . ?
Co3 O12 Al3 0.00(11) . . ?
O12 Al3 O1 107.5(2) . 5_556 ?
O12 Al3 O4 108.5(2) . . ?
O1 Al3 O4 109.1(2) 5_556 . ?
O12 Al3 O9 113.2(2) . . ?
O1 Al3 O9 108.8(2) 5_556 . ?
O4 Al3 O9 109.7(2) . . ?
O12 Co3 O1 107.5(2) . 5_556 ?
O12 Co3 O4 108.5(2) . . ?
O1 Co3 O4 109.1(2) 5_556 . ?
O12 Co3 O9 113.2(2) . . ?
O1 Co3 O9 108.8(2) 5_556 . ?
O4 Co3 O9 109.7(2) . . ?
O30 O30 O30 90.001(9) 4 3 ?
O30 O30 O30 45.000(8) 4 2 ?
O30 O30 O30 45.000(13) 3 2 ?

loop_
_geom_bond_atom_site_label_1
_geom_bond_atom_site_label_2
_geom_bond_distance
_geom_bond_site_symmetry_2
_geom_bond_publ_flag
Ni1 N1 1.975(7) 3 ?
Ni1 N1 1.975(7) 2 ?
Ni1 N1 1.975(7) 4 ?
Ni1 N1 1.975(7) . ?
N1 C1 1.45(2) . ?
N1 C3 1.50(3) . ?
N1 C4 1.59(2) 3 ?
N1 C6 1.63(3) . ?
N1 C2 1.64(2) . ?
N1 C5 1.90(3) 3 ?
C1 C3 1.57(3) . ?
C2 C3 1.27(3) . ?
C2 C5 1.40(3) . ?
C2 C6 1.43(3) . ?
C2 C4 1.83(3) . ?
C3 C5 1.13(4) . ?
C4 C5 1.08(3) . ?
C4 C6 1.47(3) 4 ?
C4 N1 1.59(2) 4 ?
C5 N1 1.90(3) 4 ?
C6 C4 1.47(3) 3 ?
P1 O4 1.512(4) . ?
P1 O1 1.514(4) . ?
P1 O3 1.523(4) . ?
P1 O2 1.523(4) . ?
O1 Co3 1.745(3) 5_556 ?
O1 Al3 1.745(3) 5_556 ?
O2 Co2 1.722(3) 5 ?
O2 Al2 1.722(3) 5 ?
O3 Co1 1.782(4) . ?
O3 Al1 1.782(4) . ?
O4 Co3 1.751(4) . ?
O4 Al3 1.751(4) . ?
Al1 O7 1.736(4) . ?
Al1 O6 1.775(4) . ?
Al1 O5 1.799(4) . ?
Co1 O7 1.736(4) . ?
Co1 O6 1.775(4) . ?
Co1 O5 1.799(4) . ?
O5 P5 1.498(4) 5 ?
O6 P3 1.492(4) 3 ?
O7 P3 1.525(4) . ?
P3 O6 1.492(4) 4 ?
P3 O9 1.512(4) . ?
P3 O8 1.518(4) . ?
O8 Co2 1.753(4) . ?
O8 Al2 1.753(4) . ?
O9 Co3 1.751(4) . ?
O9 Al3 1.751(4) . ?
Al2 O2 1.722(3) 5 ?
Al2 O10 1.741(4) . ?
Al2 O11 1.743(4) . ?
Co2 O2 1.722(3) 5 ?
Co2 O10 1.741(4) . ?
Co2 O11 1.743(4) . ?
O10 P5 1.531(4) . ?
O11 P5 1.500(4) 8_565 ?
P5 O5 1.498(4) 5 ?
P5 O11 1.500(4) 7 ?
P5 O12 1.525(4) . ?
O12 Co3 1.735(4) . ?
O12 Al3 1.735(4) . ?
Al3 O1 1.745(3) 5_556 ?
Co3 O1 1.745(3) 5_556 ?
O30 O30 1.03(6) 4 ?
O30 O30 1.03(6) 3 ?
O30 O30 1.45(8) 2 ?
C50 N51 1.25(5) . ?
C50 N51 1.25(5) 7_656 ?
N51 C52 1.35(6) 2_545 ?
N51 C52 1.35(6) . ?

loop_
_geom_torsion_atom_site_label_1
_geom_torsion_atom_site_label_2
_geom_torsion_atom_site_label_3
_geom_torsion_atom_site_label_4
_geom_torsion
_geom_torsion_site_symmetry_1
_geom_torsion_site_symmetry_2
_geom_torsion_site_symmetry_3
_geom_torsion_site_symmetry_4
_geom_torsion_publ_flag
N1 Ni1 N1 C1 92.5(8) 3 . . . ?
N1 Ni1 N1 C1 2.3(1000) 2 . . . ?
N1 Ni1 N1 C1 -87.4(8) 4 . . . ?
N1 Ni1 N1 C3 161.0(11) 3 . . . ?
N1 Ni1 N1 C3 70.8(1000) 2 . . . ?
N1 Ni1 N1 C3 -18.9(12) 4 . . . ?
N1 Ni1 N1 C4 -34.9(9) 3 . . 3 ?
N1 Ni1 N1 C4 -125.1(1000) 2 . . 3 ?
N1 Ni1 N1 C4 145.2(8) 4 . . 3 ?
N1 Ni1 N1 C6 -92.7(11) 3 . . . ?
N1 Ni1 N1 C6 177.1(1000) 2 . . . ?
N1 Ni1 N1 C6 87.4(11) 4 . . . ?
N1 Ni1 N1 C2 -148.9(7) 3 . . . ?
N1 Ni1 N1 C2 120.9(1000) 2 . . . ?
N1 Ni1 N1 C2 31.2(9) 4 . . . ?
N1 Ni1 N1 C5 -1.1(10) 3 . . 3 ?
N1 Ni1 N1 C5 -91.3(1000) 2 . . 3 ?
N1 Ni1 N1 C5 179.0(8) 4 . . 3 ?
C3 N1 C1 C3 0.000(2) . . . . ?
C4 N1 C1 C3 -137.2(15) 3 . . . ?
C6 N1 C1 C3 -74.7(22) . . . . ?
C2 N1 C1 C3 -25.2(15) . . . . ?
C5 N1 C1 C3 -163.6(16) 3 . . . ?
Ni1 N1 C1 C3 98.2(13) . . . . ?
C1 N1 C2 C3 31.4(18) . . . . ?
C3 N1 C2 C3 0.000(4) . . . . ?
C4 N1 C2 C3 150.8(18) 3 . . . ?
C6 N1 C2 C3 170.2(23) . . . . ?
C5 N1 C2 C3 137.9(21) 3 . . . ?
Ni1 N1 C2 C3 -91.9(17) . . . . ?
C1 N1 C2 C5 70.1(17) . . . . ?
C3 N1 C2 C5 38.6(19) . . . . ?
C4 N1 C2 C5 -170.5(16) 3 . . . ?
C6 N1 C2 C5 -151.2(22) . . . . ?
C5 N1 C2 C5 176.5(21) 3 . . . ?
Ni1 N1 C2 C5 -53.3(16) . . . . ?
C1 N1 C2 C6 -138.8(16) . . . . ?
C3 N1 C2 C6 -170.2(23) . . . . ?
C4 N1 C2 C6 -19.4(16) 3 . . . ?
C6 N1 C2 C6 0.000(3) . . . . ?
C5 N1 C2 C6 -32.4(22) 3 . . . ?
Ni1 N1 C2 C6 97.8(14) . . . . ?
C1 N1 C2 C4 105.3(12) . . . . ?
C3 N1 C2 C4 73.9(18) . . . . ?
C4 N1 C2 C4 -135.3(15) 3 . . . ?
C6 N1 C2 C4 -115.9(18) . . . . ?
C5 N1 C2 C4 -148.3(15) 3 . . . ?
Ni1 N1 C2 C4 -18.1(12) . . . . ?
C5 C2 C3 C5 0.000(5) . . . . ?
C6 C2 C3 C5 135.6(27) . . . . ?
N1 C2 C3 C5 125.2(24) . . . . ?
C4 C2 C3 C5 15.1(20) . . . . ?
C5 C2 C3 N1 -125.2(23) . . . . ?
C6 C2 C3 N1 10.4(24) . . . . ?
N1 C2 C3 N1 0.000(3) . . . . ?
C4 C2 C3 N1 -110.0(12) . . . . ?
C5 C2 C3 C1 -157.4(35) . . . . ?
C6 C2 C3 C1 -21.7(36) . . . . ?
N1 C2 C3 C1 -32.2(17) . . . . ?
C4 C2 C3 C1 -142.2(22) . . . . ?
C1 N1 C3 C5 155.5(31) . . . . ?
C4 N1 C3 C5 -107.9(30) 3 . . . ?
C6 N1 C3 C5 -66.4(29) . . . . ?
C2 N1 C3 C5 -58.6(25) . . . . ?
C5 N1 C3 C5 -170.1(30) 3 . . . ?
Ni1 N1 C3 C5 47.5(28) . . . . ?
C1 N1 C3 C2 -145.9(19) . . . . ?
C4 N1 C3 C2 -49.3(27) 3 . . . ?
C6 N1 C3 C2 -7.8(18) . . . . ?
C2 N1 C3 C2 0.000(3) . . . . ?
C5 N1 C3 C2 -111.5(27) 3 . . . ?
Ni1 N1 C3 C2 106.1(14) . . . . ?
C1 N1 C3 C1 0.000(2) . . . . ?
C4 N1 C3 C1 96.6(20) 3 . . . ?
C6 N1 C3 C1 138.1(14) . . . . ?
C2 N1 C3 C1 145.9(19) . . . . ?
C5 N1 C3 C1 34.4(30) 3 . . . ?
Ni1 N1 C3 C1 -108.0(10) . . . . ?
N1 C1 C3 C5 -73.9(71) . . . . ?
N1 C1 C3 C2 37.6(20) . . . . ?
N1 C1 C3 N1 0.000(2) . . . . ?
C3 C2 C4 C5 -19.7(26) . . . . ?
C5 C2 C4 C5 0.000(7) . . . . ?
C6 C2 C4 C5 -144.0(29) . . . . ?
N1 C2 C4 C5 -77.0(23) . . . . ?
C3 C2 C4 C6 123.3(28) . . . 4 ?
C5 C2 C4 C6 143.0(36) . . . 4 ?
C6 C2 C4 C6 -1.0(29) . . . 4 ?
N1 C2 C4 C6 65.9(27) . . . 4 ?
C3 C2 C4 N1 49.4(19) . . . 4 ?
C5 C2 C4 N1 69.1(23) . . . 4 ?
C6 C2 C4 N1 -74.9(22) . . . 4 ?
N1 C2 C4 N1 -7.9(15) . . . 4 ?
C6 C4 C5 C3 -74.1(85) 4 . . . ?
N1 C4 C5 C3 -79.8(55) 4 . . . ?
C2 C4 C5 C3 39.3(48) . . . . ?
C6 C4 C5 C2 -113.4(53) 4 . . . ?
N1 C4 C5 C2 -119.2(16) 4 . . . ?
C2 C4 C5 C2 0.000(4) . . . . ?
C6 C4 C5 N1 5.7(50) 4 . . 4 ?
N1 C4 C5 N1 0.000(6) 4 . . 4 ?
C2 C4 C5 N1 119.2(16) . . . 4 ?
C2 C3 C5 C4 -47.5(55) . . . . ?
N1 C3 C5 C4 11.6(68) . . . . ?
C1 C3 C5 C4 73.3(96) . . . . ?
C2 C3 C5 C2 0.000(3) . . . . ?
N1 C3 C5 C2 59.1(21) . . . . ?
C1 C3 C5 C2 120.8(73) . . . . ?
C2 C3 C5 N1 -109.1(21) . . . 4 ?
N1 C3 C5 N1 -50.0(30) . . . 4 ?
C1 C3 C5 N1 11.7(82) . . . 4 ?
C3 C2 C5 C4 154.0(33) . . . . ?
C6 C2 C5 C4 61.2(43) . . . . ?
N1 C2 C5 C4 108.5(20) . . . . ?
C4 C2 C5 C4 0.000(5) . . . . ?
C3 C2 C5 C3 0.000(6) . . . . ?
C6 C2 C5 C3 -92.8(40) . . . . ?
N1 C2 C5 C3 -45.5(21) . . . . ?
C4 C2 C5 C3 -154.0(33) . . . . ?
C3 C2 C5 N1 99.4(27) . . . 4 ?
C6 C2 C5 N1 6.6(46) . . . 4 ?
N1 C2 C5 N1 54.0(19) . . . 4 ?
C4 C2 C5 N1 -54.5(18) . . . 4 ?
C3 C2 C6 C4 14.0(38) . . . 3 ?
C5 C2 C6 C4 79.4(43) . . . 3 ?
N1 C2 C6 C4 24.2(20) . . . 3 ?
C4 C2 C6 C4 115.7(25) . . . 3 ?
C3 C2 C6 N1 -10.2(23) . . . . ?
C5 C2 C6 N1 55.2(35) . . . . ?
N1 C2 C6 N1 0.000(2) . . . . ?
C4 C2 C6 N1 91.5(16) . . . . ?
C1 N1 C6 C2 68.8(21) . . . . ?
C3 N1 C6 C2 7.3(17) . . . . ?
C4 N1 C6 C2 156.6(19) 3 . . . ?
C2 N1 C6 C2 0.000(2) . . . . ?
C5 N1 C6 C2 158.3(15) 3 . . . ?
Ni1 N1 C6 C2 -104.2(12) . . . . ?
C1 N1 C6 C4 -87.8(20) . . . 3 ?
C3 N1 C6 C4 -149.3(16) . . . 3 ?
C4 N1 C6 C4 0.000(1) 3 . . 3 ?
C2 N1 C6 C4 -156.6(19) . . . 3 ?
C5 N1 C6 C4 1.7(15) 3 . . 3 ?
Ni1 N1 C6 C4 99.2(12) . . . 3 ?
O4 P1 O1 Co3 -23.0(5) . . . 5_556 ?
O3 P1 O1 Co3 99.1(5) . . . 5_556 ?
O2 P1 O1 Co3 -140.1(4) . . . 5_556 ?
O4 P1 O1 Al3 -23.0(5) . . . 5_556 ?
O3 P1 O1 Al3 99.1(5) . . . 5_556 ?
O2 P1 O1 Al3 -140.1(4) . . . 5_556 ?
O4 P1 O2 Co2 84.6(6) . . . 5 ?
O1 P1 O2 Co2 -157.5(5) . . . 5 ?
O3 P1 O2 Co2 -38.4(6) . . . 5 ?
O4 P1 O2 Al2 84.6(6) . . . 5 ?
O1 P1 O2 Al2 -157.5(5) . . . 5 ?
O3 P1 O2 Al2 -38.4(6) . . . 5 ?
O4 P1 O3 Co1 -52.8(5) . . . . ?
O1 P1 O3 Co1 -173.4(4) . . . . ?
O2 P1 O3 Co1 68.2(5) . . . . ?
O4 P1 O3 Al1 -52.8(5) . . . . ?
O1 P1 O3 Al1 -173.4(4) . . . . ?
O2 P1 O3 Al1 68.2(5) . . . . ?
O1 P1 O4 Co3 86.1(5) . . . . ?
O3 P1 O4 Co3 -34.3(6) . . . . ?
O2 P1 O4 Co3 -157.1(5) . . . . ?
O1 P1 O4 Al3 86.1(5) . . . . ?
O3 P1 O4 Al3 -34.3(6) . . . . ?
O2 P1 O4 Al3 -157.1(5) . . . . ?
P1 O3 Al1 O7 74.5(4) . . . . ?
Co1 O3 Al1 O7 0.0(1000) . . . . ?
P1 O3 Al1 O6 -169.3(4) . . . . ?
Co1 O3 Al1 O6 0.0(1000) . . . . ?
P1 O3 Al1 O5 -48.2(5) . . . . ?
Co1 O3 Al1 O5 0.0(1000) . . . . ?
P1 O3 Co1 O7 74.5(4) . . . . ?
Al1 O3 Co1 O7 0.0(1000) . . . . ?
P1 O3 Co1 O6 -169.3(4) . . . . ?
Al1 O3 Co1 O6 0.0(1000) . . . . ?
P1 O3 Co1 O5 -48.2(5) . . . . ?
Al1 O3 Co1 O5 0.0(1000) . . . . ?
O7 Al1 O5 P5 -171.9(4) . . . 5 ?
O6 Al1 O5 P5 71.0(5) . . . 5 ?
O3 Al1 O5 P5 -49.9(5) . . . 5 ?
O7 Al1 O5 Co1 0.0(1000) . . . . ?
O6 Al1 O5 Co1 0.0(646) . . . . ?
O3 Al1 O5 Co1 0.0(1000) . . . . ?
O7 Co1 O5 P5 -171.9(4) . . . 5 ?
O6 Co1 O5 P5 71.0(5) . . . 5 ?
O3 Co1 O5 P5 -49.9(5) . . . 5 ?
O7 Co1 O5 Al1 0.0(1000) . . . . ?
O6 Co1 O5 Al1 0.0(646) . . . . ?
O3 Co1 O5 Al1 0.0(1000) . . . . ?
O7 Al1 O6 P3 -135.9(5) . . . 3 ?
O3 Al1 O6 P3 104.9(6) . . . 3 ?
O5 Al1 O6 P3 -15.4(6) . . . 3 ?
O7 Al1 O6 Co1 0.0(727) . . . . ?
O3 Al1 O6 Co1 0.0(1000) . . . . ?
O5 Al1 O6 Co1 0.0(1000) . . . . ?
O7 Co1 O6 P3 -135.9(5) . . . 3 ?
O3 Co1 O6 P3 104.9(6) . . . 3 ?
O5 Co1 O6 P3 -15.4(6) . . . 3 ?
O7 Co1 O6 Al1 0.0(727) . . . . ?
O3 Co1 O6 Al1 0.0(1000) . . . . ?
O5 Co1 O6 Al1 0.0(1000) . . . . ?
O6 Al1 O7 P3 -165.3(5) . . . . ?
O3 Al1 O7 P3 -46.4(5) . . . . ?
O5 Al1 O7 P3 74.9(5) . . . . ?
O6 Al1 O7 Co1 0.0(573) . . . . ?
O3 Al1 O7 Co1 0.0(1000) . . . . ?
O5 Al1 O7 Co1 0.0(1000) . . . . ?
O6 Co1 O7 P3 -165.3(5) . . . . ?
O3 Co1 O7 P3 -46.4(5) . . . . ?
O5 Co1 O7 P3 74.9(5) . . . . ?
O6 Co1 O7 Al1 0.0(573) . . . . ?
O3 Co1 O7 Al1 0.0(1000) . . . . ?
O5 Co1 O7 Al1 0.0(1000) . . . . ?
Al1 O7 P3 O6 165.2(4) . . . 4 ?
Co1 O7 P3 O6 165.2(4) . . . 4 ?
Al1 O7 P3 O9 46.8(5) . . . . ?
Co1 O7 P3 O9 46.8(5) . . . . ?
Al1 O7 P3 O8 -73.8(5) . . . . ?
Co1 O7 P3 O8 -73.8(5) . . . . ?
O6 P3 O8 Co2 -73.8(5) 4 . . . ?
O9 P3 O8 Co2 45.7(5) . . . . ?
O7 P3 O8 Co2 165.4(4) . . . . ?
O6 P3 O8 Al2 -73.8(5) 4 . . . ?
O9 P3 O8 Al2 45.7(5) . . . . ?
O7 P3 O8 Al2 165.4(4) . . . . ?
O6 P3 O9 Co3 163.4(4) 4 . . . ?
O8 P3 O9 Co3 42.3(5) . . . . ?
O7 P3 O9 Co3 -76.8(5) . . . . ?
O6 P3 O9 Al3 163.4(4) 4 . . . ?
O8 P3 O9 Al3 42.3(5) . . . . ?
O7 P3 O9 Al3 -76.8(5) . . . . ?
P3 O8 Al2 O2 -167.4(4) . . . 5 ?
Co2 O8 Al2 O2 0.0(1000) . . . 5 ?
P3 O8 Al2 O10 -43.3(5) . . . . ?
Co2 O8 Al2 O10 0.0(1000) . . . . ?
P3 O8 Al2 O11 77.1(5) . . . . ?
Co2 O8 Al2 O11 0.0(1000) . . . . ?
P3 O8 Co2 O2 -167.4(4) . . . 5 ?
Al2 O8 Co2 O2 0.0(1000) . . . 5 ?
P3 O8 Co2 O10 -43.3(5) . . . . ?
Al2 O8 Co2 O10 0.0(1000) . . . . ?
P3 O8 Co2 O11 77.1(5) . . . . ?
Al2 O8 Co2 O11 0.0(1000) . . . . ?
O2 Al2 O10 P5 67.2(5) 5 . . . ?
O11 Al2 O10 P5 -177.5(4) . . . . ?
O8 Al2 O10 P5 -56.7(5) . . . . ?
O2 Al2 O10 Co2 0.0(1000) 5 . . . ?
O11 Al2 O10 Co2 0.0(1000) . . . . ?
O8 Al2 O10 Co2 0.0(1000) . . . . ?
O2 Co2 O10 P5 67.2(5) 5 . . . ?
O11 Co2 O10 P5 -177.5(4) . . . . ?
O8 Co2 O10 P5 -56.7(5) . . . . ?
O2 Co2 O10 Al2 0.0(1000) 5 . . . ?
O11 Co2 O10 Al2 0.0(1000) . . . . ?
O8 Co2 O10 Al2 0.0(1000) . . . . ?
O2 Al2 O11 P5 -139.8(5) 5 . . 8_565 ?
O10 Al2 O11 P5 100.7(6) . . . 8_565 ?
O8 Al2 O11 P5 -20.4(6) . . . 8_565 ?
O2 Al2 O11 Co2 0.0(1000) 5 . . . ?
O10 Al2 O11 Co2 0.0(1000) . . . . ?
O8 Al2 O11 Co2 0.0(908) . . . . ?
O2 Co2 O11 P5 -139.8(5) 5 . . 8_565 ?
O10 Co2 O11 P5 100.7(6) . . . 8_565 ?
O8 Co2 O11 P5 -20.4(6) . . . 8_565 ?
O2 Co2 O11 Al2 0.0(1000) 5 . . . ?
O10 Co2 O11 Al2 0.0(1000) . . . . ?
O8 Co2 O11 Al2 0.0(908) . . . . ?
Al2 O10 P5 O5 -44.4(5) . . . 5 ?
Co2 O10 P5 O5 -44.4(5) . . . 5 ?
Al2 O10 P5 O11 -166.1(4) . . . 7 ?
Co2 O10 P5 O11 -166.1(4) . . . 7 ?
Al2 O10 P5 O12 76.9(5) . . . . ?
Co2 O10 P5 O12 76.9(5) . . . . ?
O5 P5 O12 Co3 83.2(5) 5 . . . ?
O11 P5 O12 Co3 -156.2(4) 7 . . . ?
O10 P5 O12 Co3 -39.5(5) . . . . ?
O5 P5 O12 Al3 83.2(5) 5 . . . ?
O11 P5 O12 Al3 -156.2(4) 7 . . . ?
O10 P5 O12 Al3 -39.5(5) . . . . ?
P5 O12 Al3 O1 155.4(5) . . . 5_556 ?
Co3 O12 Al3 O1 0.0(1000) . . . 5_556 ?
P5 O12 Al3 O4 -86.7(5) . . . . ?
Co3 O12 Al3 O4 0.0(1000) . . . . ?
P5 O12 Al3 O9 35.2(5) . . . . ?
Co3 O12 Al3 O9 0.0(1000) . . . . ?
P1 O4 Al3 O12 161.3(5) . . . . ?
Co3 O4 Al3 O12 0.0(874) . . . . ?
P1 O4 Al3 O1 -81.9(5) . . . 5_556 ?
Co3 O4 Al3 O1 0.0(1000) . . . 5_556 ?
P1 O4 Al3 O9 37.1(5) . . . . ?
Co3 O4 Al3 O9 0.0(1000) . . . . ?
P3 O9 Al3 O12 -65.4(5) . . . . ?
Co3 O9 Al3 O12 0.0(563) . . . . ?
P3 O9 Al3 O1 175.2(4) . . . 5_556 ?
Co3 O9 Al3 O1 0.0(1000) . . . 5_556 ?
P3 O9 Al3 O4 56.0(5) . . . . ?
Co3 O9 Al3 O4 0.0(1000) . . . . ?
P5 O12 Co3 O1 155.4(5) . . . 5_556 ?
Al3 O12 Co3 O1 0.0(1000) . . . 5_556 ?
P5 O12 Co3 O4 -86.7(5) . . . . ?
Al3 O12 Co3 O4 0.0(1000) . . . . ?
P5 O12 Co3 O9 35.2(5) . . . . ?
Al3 O12 Co3 O9 0.0(1000) . . . . ?
P1 O4 Co3 O12 161.3(5) . . . . ?
Al3 O4 Co3 O12 0.0(874) . . . . ?
P1 O4 Co3 O1 -81.9(5) . . . 5_556 ?
Al3 O4 Co3 O1 0.0(1000) . . . 5_556 ?
P1 O4 Co3 O9 37.1(5) . . . . ?
Al3 O4 Co3 O9 0.0(1000) . . . . ?
P3 O9 Co3 O12 -65.4(5) . . . . ?
Al3 O9 Co3 O12 0.0(563) . . . . ?
P3 O9 Co3 O1 175.2(4) . . . 5_556 ?
Al3 O9 Co3 O1 0.0(1000) . . . 5_556 ?
P3 O9 Co3 O4 56.0(5) . . . . ?
Al3 O9 Co3 O4 0.0(1000) . . . . ?
